data_1512731
loop_
_publ_author_name
'Himanshu Sekhar Jena'
'Vadivelu Manivannan'

_publ_section_title
;
 Molecular structures of dinuclear zinc(II) complexes of chiral tridentate
 imine and amine ligands: Effect of ligand geometry on
 diastereoselectivity
;
_journal_name_full
;
Inorganica Chimica Acta
;
_journal_page_first 210
_journal_page_last 219
_journal_volume 393
_journal_year 2012
_chemical_formula_moiety 'C40 H33 N6 O4 Zn2, C3 H7 N O'
_chemical_formula_sum 'C43 H40 N7 O5 Zn2'
_chemical_formula_weight 865.60
_space_group_IT_number 2
_symmetry_cell_setting triclinic
_symmetry_space_group_name_Hall '-P 1'
_symmetry_space_group_name_H-M 'P -1'
_atom_sites_solution_hydrogens geom
_atom_sites_solution_primary direct
_atom_sites_solution_secondary difmap
_cell_angle_alpha 97.960(2)
_cell_angle_beta 92.802(2)
_cell_angle_gamma 102.032(2)
_cell_formula_units_Z 2
_cell_length_a 9.0463(3)
_cell_length_b 11.3639(4)
_cell_length_c 20.4068(8)
_cell_measurement_reflns_used 9997
_cell_measurement_temperature 296(2)
_cell_measurement_theta_max 21.36
_cell_measurement_theta_min 2.01
_cell_volume 2025.43(13)
_computing_cell_refinement 'Bruker SMART'
_computing_data_collection 'Bruker SMART'
_computing_data_reduction 'Bruker SAINT'
_computing_molecular_graphics 'Bruker SHELXTL'
_computing_publication_material 'Bruker SHELXTL'
_computing_structure_refinement 'SHELXL-97 (Sheldrick, 1997)'
_computing_structure_solution 'SHELXS-97 (Sheldrick, 1990)'
_diffrn_ambient_temperature 296(2)
_diffrn_measured_fraction_theta_full 1.00
_diffrn_measured_fraction_theta_max 1.00
_diffrn_measurement_device_type 'CCD area detector'
_diffrn_measurement_method 'phi and omega scans'
_diffrn_radiation_monochromator graphite
_diffrn_radiation_source 'fine-focus sealed tube'
_diffrn_radiation_type MoK\a
_diffrn_radiation_wavelength 0.71073
_diffrn_reflns_av_R_equivalents 0.0245
_diffrn_reflns_av_sigmaI/netI 0.0297
_diffrn_reflns_limit_h_max 10
_diffrn_reflns_limit_h_min -10
_diffrn_reflns_limit_k_max 13
_diffrn_reflns_limit_k_min -13
_diffrn_reflns_limit_l_max 24
_diffrn_reflns_limit_l_min -24
_diffrn_reflns_number 45392
_diffrn_reflns_theta_full 24.90
_diffrn_reflns_theta_max 24.90
_diffrn_reflns_theta_min 1.01
_exptl_absorpt_coefficient_mu 1.238
_exptl_absorpt_correction_T_max 0.658
_exptl_absorpt_correction_T_min 0.544
_exptl_absorpt_correction_type multi-scan
_exptl_absorpt_process_details multi-scan
_exptl_crystal_colour white
_exptl_crystal_density_diffrn 1.419
_exptl_crystal_density_method 'not measured'
_exptl_crystal_description block
_exptl_crystal_F_000 894.0
_exptl_crystal_size_max 0.52
_exptl_crystal_size_mid 0.42
_exptl_crystal_size_min 0.34
_refine_diff_density_max 0.542
_refine_diff_density_min -0.319
_refine_diff_density_rms 0.049
_refine_ls_extinction_method none
_refine_ls_goodness_of_fit_ref 1.042
_refine_ls_hydrogen_treatment mixed
_refine_ls_matrix_type full
_refine_ls_number_parameters 524
_refine_ls_number_reflns 7060
_refine_ls_number_restraints 0
_refine_ls_restrained_S_all 1.042
_refine_ls_R_factor_all 0.0636
_refine_ls_R_factor_gt 0.0366
_refine_ls_shift/su_max 0.001
_refine_ls_shift/su_mean 0.000
_refine_ls_structure_factor_coef Fsqd
_refine_ls_weighting_details 'calc w=1/[\s^2^(Fo^2^)+(0.0485P)^2^+0.4420P] where P=(Fo^2^+2Fc^2^)/3'
_refine_ls_weighting_scheme calc
_refine_ls_wR_factor_gt 0.0918
_refine_ls_wR_factor_ref 0.1052
_reflns_number_gt 6197
_reflns_number_total 7060
_reflns_threshold_expression >2sigma(I)
_cod_data_source_file ICA-2013-394-210-219-6.cif
_cod_data_source_block 3`
_cod_database_code 1512731

loop_
_symmetry_equiv_pos_as_xyz
'x, y, z'
'-x, -y, -z'

loop_
_atom_site_label
_atom_site_type_symbol
_atom_site_fract_x
_atom_site_fract_y
_atom_site_fract_z
_atom_site_U_iso_or_equiv
_atom_site_adp_type
_atom_site_occupancy
_atom_site_symmetry_multiplicity
_atom_site_calc_flag
_atom_site_refinement_flags
Zn1 Zn 0.57954(2) 0.170331(19) 0.276041(10) 0.03992(7) Uani 1 1 d .
Zn2 Zn 0.39730(3) -0.09620(2) 0.243868(12) 0.04959(8) Uani 1 1 d .
O1 O 0.35653(14) 0.06507(11) 0.27971(6) 0.0425(3) Uani 1 1 d .
O2 O 0.60994(15) -0.00561(12) 0.24111(7) 0.0464(3) Uani 1 1 d .
O3 O 0.3602(3) -0.38883(18) 0.35218(13) 0.1028(7) Uani 1 1 d .
O4 O 0.1587(3) -0.2376(3) 0.05730(11) 0.1294(10) Uani 1 1 d .
O5 O 0.1725(5) 0.3230(4) 0.1313(2) 0.1746(17) Uani 1 1 d .
N1 N 0.63339(17) 0.15248(15) 0.37782(8) 0.0438(4) Uani 1 1 d .
N2 N 0.51779(17) 0.32848(15) 0.32875(8) 0.0444(4) Uani 1 1 d .
N3 N 0.53780(17) 0.19314(15) 0.17489(8) 0.0442(4) Uani 1 1 d .
N4 N 0.80553(17) 0.24960(17) 0.25293(9) 0.0463(4) Uani 1 1 d .
N5 N 0.3930(3) -0.21115(19) 0.30553(12) 0.0766(6) Uani 1 1 d .
N6 N 0.2770(3) -0.1596(2) 0.16190(12) 0.0794(6) Uani 1 1 d .
N7 N 0.2299(3) 0.4329(3) 0.04868(19) 0.1096(10) Uani 1 1 d .
C1 C 0.6651(2) 0.0521(2) 0.39798(11) 0.0509(5) Uani 1 1 d .
H1 H 0.6782 -0.0112 0.3662 0.061 Uiso 1 1 calc R
C2 C 0.6790(2) 0.0398(2) 0.46398(11) 0.0581(6) Uani 1 1 d .
H2 H 0.7039 -0.0296 0.4766 0.070 Uiso 1 1 calc R
C3 C 0.6556(3) 0.1316(2) 0.51088(11) 0.0626(6) Uani 1 1 d .
H3 H 0.6628 0.1246 0.5557 0.075 Uiso 1 1 calc R
C4 C 0.6212(2) 0.2341(2) 0.49063(11) 0.0575(5) Uani 1 1 d .
H4 H 0.6048 0.2972 0.5217 0.069 Uiso 1 1 calc R
C5 C 0.6114(2) 0.24227(18) 0.42333(10) 0.0446(4) Uani 1 1 d .
C6 C 0.5822(2) 0.35585(18) 0.39926(10) 0.0458(4) Uani 1 1 d .
H6 H 0.5078 0.3860 0.4265 0.055 Uiso 1 1 calc R
C7 C 0.7254(2) 0.45668(18) 0.40548(10) 0.0468(4) Uani 1 1 d .
C8 C 0.8697(2) 0.4353(2) 0.41037(12) 0.0567(5) Uani 1 1 d .
H8 H 0.8832 0.3572 0.4132 0.068 Uiso 1 1 calc R
C9 C 0.9953(3) 0.5301(2) 0.41110(14) 0.0713(7) Uani 1 1 d .
H9 H 1.0923 0.5149 0.4140 0.086 Uiso 1 1 calc R
C10 C 0.9768(3) 0.6451(3) 0.40759(15) 0.0805(8) Uani 1 1 d .
H10 H 1.0610 0.7083 0.4083 0.097 Uiso 1 1 calc R
C11 C 0.8353(4) 0.6669(2) 0.40302(18) 0.0914(10) Uani 1 1 d .
H11 H 0.8227 0.7453 0.4001 0.110 Uiso 1 1 calc R
C12 C 0.7097(3) 0.5740(2) 0.40261(15) 0.0734(7) Uani 1 1 d .
H12 H 0.6133 0.5907 0.4004 0.088 Uiso 1 1 calc R
C13 C 0.3489(2) 0.31289(18) 0.32137(11) 0.0498(5) Uani 1 1 d .
H13A H 0.3159 0.2992 0.2745 0.060 Uiso 1 1 calc R
H13B H 0.3229 0.3878 0.3411 0.060 Uiso 1 1 calc R
C14 C 0.26388(19) 0.20971(17) 0.35279(10) 0.0435(4) Uani 1 1 d .
C15 C 0.1734(2) 0.2322(2) 0.40408(12) 0.0557(5) Uani 1 1 d .
H15 H 0.1759 0.3123 0.4223 0.067 Uiso 1 1 calc R
C16 C 0.0797(2) 0.1392(2) 0.42881(12) 0.0610(6) Uani 1 1 d .
H16 H 0.0200 0.1563 0.4632 0.073 Uiso 1 1 calc R
C17 C 0.0763(2) 0.0211(2) 0.40170(12) 0.0587(6) Uani 1 1 d .
H17 H 0.0116 -0.0422 0.4171 0.070 Uiso 1 1 calc R
C18 C 0.1677(2) -0.00487(19) 0.35188(11) 0.0504(5) Uani 1 1 d .
H18 H 0.1643 -0.0855 0.3344 0.060 Uiso 1 1 calc R
C19 C 0.26528(19) 0.08862(17) 0.32724(9) 0.0398(4) Uani 1 1 d .
C20 C 0.4106(2) 0.1362(2) 0.13665(11) 0.0525(5) Uani 1 1 d .
H20 H 0.3237 0.1078 0.1574 0.063 Uiso 1 1 calc R
C21 C 0.4032(3) 0.1180(2) 0.06836(12) 0.0656(6) Uani 1 1 d .
C22 C 0.5330(3) 0.1597(3) 0.03856(12) 0.0719(7) Uani 1 1 d .
H22 H 0.5321 0.1486 -0.0075 0.086 Uiso 1 1 calc R
C23 C 0.6646(3) 0.2180(2) 0.07694(11) 0.0599(6) Uani 1 1 d .
H23 H 0.7529 0.2461 0.0571 0.072 Uiso 1 1 calc R
C24 C 0.6632(2) 0.23400(18) 0.14504(10) 0.0452(4) Uani 1 1 d .
C25 C 0.8026(2) 0.30081(19) 0.18961(10) 0.0468(4) Uani 1 1 d .
H25 H 0.8919 0.2871 0.1669 0.056 Uiso 1 1 calc R
C26 C 0.8129(2) 0.4371(2) 0.20307(11) 0.0543(5) Uani 1 1 d .
C27 C 0.9558(3) 0.5139(3) 0.21400(14) 0.0749(7) Uani 1 1 d .
H27 H 1.0419 0.4812 0.2136 0.090 Uiso 1 1 calc R
C28 C 0.9707(4) 0.6394(3) 0.22553(17) 0.0967(10) Uani 1 1 d .
H28 H 1.0668 0.6901 0.2321 0.116 Uiso 1 1 calc R
C29 C 0.8458(5) 0.6889(3) 0.22733(17) 0.0974(10) Uani 1 1 d .
H29 H 0.8568 0.7730 0.2353 0.117 Uiso 1 1 calc R
C30 C 0.7034(4) 0.6141(3) 0.21728(16) 0.0889(9) Uani 1 1 d .
H30 H 0.6181 0.6478 0.2191 0.107 Uiso 1 1 calc R
C31 C 0.6861(3) 0.4882(2) 0.20435(13) 0.0670(6) Uani 1 1 d .
H31 H 0.5895 0.4382 0.1965 0.080 Uiso 1 1 calc R
C32 C 0.8997(2) 0.1557(2) 0.25175(11) 0.0562(5) Uani 1 1 d .
H32A H 0.8956 0.1240 0.2935 0.067 Uiso 1 1 calc R
H32B H 1.0045 0.1937 0.2474 0.067 Uiso 1 1 calc R
C33 C 0.8473(2) 0.0524(2) 0.19599(11) 0.0537(5) Uani 1 1 d .
C34 C 0.9416(3) 0.0309(3) 0.14542(14) 0.0741(7) Uani 1 1 d .
H34 H 1.0367 0.0822 0.1467 0.089 Uiso 1 1 calc R
C35 C 0.8982(3) -0.0639(3) 0.09377(15) 0.0828(8) Uani 1 1 d .
H35 H 0.9627 -0.0764 0.0606 0.099 Uiso 1 1 calc R
C36 C 0.7578(3) -0.1396(3) 0.09202(13) 0.0747(7) Uani 1 1 d .
H36 H 0.7277 -0.2046 0.0577 0.090 Uiso 1 1 calc R
C37 C 0.6609(3) -0.1205(2) 0.14051(11) 0.0590(5) Uani 1 1 d .
H37 H 0.5657 -0.1722 0.1380 0.071 Uiso 1 1 calc R
C38 C 0.7033(2) -0.02485(19) 0.19337(10) 0.0478(5) Uani 1 1 d .
C39 C 0.3771(3) -0.2997(2) 0.32646(12) 0.0578(5) Uani 1 1 d .
C40 C 0.2197(3) -0.1975(3) 0.11069(14) 0.0690(7) Uani 1 1 d .
C41 C 0.1893(6) 0.4542(4) -0.0184(3) 0.1442(16) Uani 1 1 d .
H41A H 0.1037 0.3921 -0.0380 0.216 Uiso 1 1 calc R
H41B H 0.2737 0.4519 -0.0449 0.216 Uiso 1 1 calc R
H41C H 0.1639 0.5325 -0.0161 0.216 Uiso 1 1 calc R
C42 C 0.3539(6) 0.5155(5) 0.0899(4) 0.216(3) Uani 1 1 d .
H42A H 0.3486 0.5009 0.1350 0.324 Uiso 1 1 calc R
H42B H 0.3468 0.5980 0.0876 0.324 Uiso 1 1 calc R
H42C H 0.4486 0.5025 0.0744 0.324 Uiso 1 1 calc R
C43 C 0.1454(5) 0.3409(4) 0.0721(3) 0.1357(18) Uani 1 1 d .
H43 H 0.0657 0.2889 0.0452 0.163 Uiso 1 1 calc R
H4N H 0.843(3) 0.309(2) 0.2817(12) 0.052(7) Uiso 1 1 d .
H2N H 0.558(2) 0.395(2) 0.3092(10) 0.049(6) Uiso 1 1 d .

loop_
_atom_site_aniso_label
_atom_site_aniso_U_11
_atom_site_aniso_U_22
_atom_site_aniso_U_33
_atom_site_aniso_U_23
_atom_site_aniso_U_13
_atom_site_aniso_U_12
Zn1 0.03649(11) 0.04225(13) 0.03894(12) 0.00880(9) -0.00061(8) 0.00300(9)
Zn2 0.05425(14) 0.03767(13) 0.05264(15) 0.00564(11) 0.00251(11) 0.00171(10)
O1 0.0415(6) 0.0365(7) 0.0467(7) 0.0075(6) 0.0035(5) 0.0016(5)
O2 0.0476(7) 0.0451(8) 0.0449(7) 0.0065(6) 0.0018(6) 0.0075(6)
O3 0.1184(17) 0.0632(12) 0.1349(19) 0.0466(13) 0.0067(14) 0.0181(12)
O4 0.1090(18) 0.208(3) 0.0581(13) -0.0269(16) -0.0074(12) 0.0385(18)
O5 0.204(4) 0.177(3) 0.187(4) 0.069(3) 0.100(3) 0.095(3)
N1 0.0403(8) 0.0466(9) 0.0427(9) 0.0110(7) -0.0009(6) 0.0037(7)
N2 0.0378(7) 0.0382(9) 0.0528(10) 0.0098(8) -0.0040(7) -0.0016(6)
N3 0.0393(8) 0.0479(9) 0.0433(9) 0.0126(7) -0.0025(6) 0.0025(7)
N4 0.0374(8) 0.0517(10) 0.0459(9) 0.0094(8) -0.0039(7) 0.0012(7)
N5 0.0945(16) 0.0502(12) 0.0903(16) 0.0275(12) 0.0138(13) 0.0146(11)
N6 0.0727(13) 0.0757(15) 0.0711(14) -0.0083(12) -0.0103(11) -0.0094(11)
N7 0.0882(19) 0.091(2) 0.151(3) 0.017(2) 0.019(2) 0.0203(16)
C1 0.0457(10) 0.0516(12) 0.0537(12) 0.0142(10) -0.0020(9) 0.0038(9)
C2 0.0492(11) 0.0658(14) 0.0588(13) 0.0295(12) -0.0035(9) 0.0003(10)
C3 0.0550(12) 0.0812(17) 0.0448(12) 0.0243(12) -0.0018(9) -0.0090(11)
C4 0.0535(11) 0.0662(14) 0.0439(11) 0.0062(10) 0.0028(9) -0.0058(10)
C5 0.0347(8) 0.0488(11) 0.0433(10) 0.0052(9) -0.0007(7) -0.0045(8)
C6 0.0389(9) 0.0470(11) 0.0466(11) 0.0006(9) 0.0013(8) 0.0027(8)
C7 0.0445(10) 0.0418(11) 0.0466(11) -0.0029(9) -0.0027(8) 0.0004(8)
C8 0.0465(11) 0.0483(12) 0.0696(14) 0.0070(11) -0.0032(10) 0.0006(9)
C9 0.0447(11) 0.0704(17) 0.0891(18) 0.0124(14) -0.0049(11) -0.0071(11)
C10 0.0688(16) 0.0562(16) 0.097(2) 0.0084(14) -0.0159(14) -0.0221(12)
C11 0.087(2) 0.0370(13) 0.136(3) 0.0043(15) -0.0221(19) -0.0057(13)
C12 0.0604(14) 0.0448(13) 0.105(2) -0.0082(13) -0.0152(13) 0.0073(11)
C13 0.0374(9) 0.0381(10) 0.0723(14) 0.0101(10) -0.0068(9) 0.0060(8)
C14 0.0301(8) 0.0419(10) 0.0565(11) 0.0070(9) -0.0059(7) 0.0053(7)
C15 0.0387(9) 0.0558(13) 0.0688(14) -0.0032(11) -0.0032(9) 0.0116(9)
C16 0.0433(10) 0.0790(17) 0.0597(14) 0.0088(12) 0.0090(9) 0.0113(11)
C17 0.0479(11) 0.0665(15) 0.0637(14) 0.0241(12) 0.0114(10) 0.0061(10)
C18 0.0470(10) 0.0434(11) 0.0600(13) 0.0152(10) 0.0031(9) 0.0032(8)
C19 0.0323(8) 0.0416(10) 0.0445(10) 0.0107(8) -0.0027(7) 0.0048(7)
C20 0.0441(10) 0.0577(13) 0.0524(12) 0.0140(10) -0.0075(9) 0.0022(9)
C21 0.0665(14) 0.0721(16) 0.0517(13) 0.0125(12) -0.0121(11) 0.0024(12)
C22 0.0847(17) 0.0861(19) 0.0412(12) 0.0108(12) -0.0034(11) 0.0118(14)
C23 0.0618(13) 0.0690(15) 0.0470(12) 0.0140(11) 0.0069(10) 0.0055(11)
C24 0.0451(9) 0.0467(11) 0.0442(10) 0.0127(9) 0.0029(8) 0.0070(8)
C25 0.0376(9) 0.0559(12) 0.0461(11) 0.0137(9) 0.0062(8) 0.0035(8)
C26 0.0530(11) 0.0551(13) 0.0516(12) 0.0177(10) 0.0038(9) -0.0016(10)
C27 0.0609(14) 0.0695(17) 0.0842(18) 0.0164(14) 0.0005(13) -0.0107(12)
C28 0.098(2) 0.069(2) 0.102(2) 0.0192(17) -0.0127(18) -0.0278(17)
C29 0.128(3) 0.0526(16) 0.100(2) 0.0158(16) -0.021(2) -0.0012(18)
C30 0.109(2) 0.0638(18) 0.098(2) 0.0195(16) -0.0056(18) 0.0260(17)
C31 0.0674(14) 0.0573(14) 0.0767(17) 0.0212(13) 0.0018(12) 0.0077(11)
C32 0.0358(9) 0.0718(15) 0.0622(13) 0.0172(11) -0.0062(9) 0.0119(9)
C33 0.0443(10) 0.0670(14) 0.0562(12) 0.0154(11) 0.0019(9) 0.0235(10)
C34 0.0530(13) 0.096(2) 0.0833(18) 0.0203(16) 0.0151(12) 0.0324(13)
C35 0.0804(18) 0.112(2) 0.0696(17) 0.0095(17) 0.0219(14) 0.0499(18)
C36 0.0892(19) 0.0860(19) 0.0563(14) 0.0003(13) 0.0044(13) 0.0427(16)
C37 0.0674(13) 0.0589(14) 0.0533(13) 0.0042(11) -0.0004(10) 0.0237(11)
C38 0.0480(10) 0.0541(12) 0.0472(11) 0.0138(9) 0.0000(8) 0.0217(9)
C39 0.0566(12) 0.0445(12) 0.0731(15) 0.0115(11) 0.0053(11) 0.0113(10)
C40 0.0567(13) 0.0803(18) 0.0623(16) -0.0044(14) 0.0101(12) 0.0063(12)
C41 0.169(5) 0.138(4) 0.139(4) 0.024(3) 0.016(3) 0.061(3)
C42 0.140(5) 0.158(5) 0.311(9) 0.016(6) -0.084(5) -0.018(4)
C43 0.111(3) 0.099(3) 0.199(5) 0.010(3) 0.070(4) 0.022(2)

loop_
_atom_type_symbol
_atom_type_description
_atom_type_scat_dispersion_real
_atom_type_scat_dispersion_imag
_atom_type_scat_source
C C 0.0033 0.0016 'International Tables Vol C Tables 4.2.6.8 and 6.1.1.4'
H H 0.0000 0.0000 'International Tables Vol C Tables 4.2.6.8 and 6.1.1.4'
N N 0.0061 0.0033 'International Tables Vol C Tables 4.2.6.8 and 6.1.1.4'
O O 0.0106 0.0060 'International Tables Vol C Tables 4.2.6.8 and 6.1.1.4'
Zn Zn 0.2839 1.4301 'International Tables Vol C Tables 4.2.6.8 and 6.1.1.4'

loop_
_geom_angle_atom_site_label_1
_geom_angle_atom_site_label_2
_geom_angle_atom_site_label_3
_geom_angle
O2 Zn1 O1 79.18(5)
O2 Zn1 N3 88.15(6)
O1 Zn1 N3 92.95(5)
O2 Zn1 N2 166.33(6)
O1 Zn1 N2 90.72(5)
N3 Zn1 N2 101.68(6)
O2 Zn1 N1 92.30(6)
O1 Zn1 N1 89.99(5)
N3 Zn1 N1 177.06(6)
N2 Zn1 N1 78.38(6)
O2 Zn1 N4 90.84(6)
O1 Zn1 N4 167.54(6)
N3 Zn1 N4 79.18(6)
N2 Zn1 N4 100.27(7)
N1 Zn1 N4 97.90(6)
O2 Zn1 Zn2 39.54(4)
O1 Zn1 Zn2 39.65(3)
N3 Zn1 Zn2 89.80(4)
N2 Zn1 Zn2 129.93(4)
N1 Zn1 Zn2 92.39(4)
N4 Zn1 Zn2 129.80(5)
N6 Zn2 N5 114.55(10)
N6 Zn2 O2 118.73(8)
N5 Zn2 O2 109.23(8)
N6 Zn2 O1 109.57(9)
N5 Zn2 O1 116.35(8)
O2 Zn2 O1 85.37(5)
N6 Zn2 Zn1 122.74(7)
N5 Zn2 Zn1 122.71(7)
O2 Zn2 Zn1 42.33(4)
O1 Zn2 Zn1 43.05(4)
C19 O1 Zn2 127.26(11)
C19 O1 Zn1 123.66(11)
Zn2 O1 Zn1 97.30(5)
C38 O2 Zn2 126.49(13)
C38 O2 Zn1 121.50(12)
Zn2 O2 Zn1 98.12(6)
C5 N1 C1 118.92(17)
C5 N1 Zn1 115.57(13)
C1 N1 Zn1 124.78(14)
C6 N2 C13 113.43(16)
C6 N2 Zn1 111.98(12)
C13 N2 Zn1 109.26(12)
C24 N3 C20 118.48(17)
C24 N3 Zn1 114.32(12)
C20 N3 Zn1 123.73(13)
C25 N4 C32 112.59(17)
C25 N4 Zn1 111.23(11)
C32 N4 Zn1 108.84(13)
C39 N5 Zn2 161.5(2)
C40 N6 Zn2 172.9(2)
C43 N7 C42 120.7(5)
C43 N7 C41 118.5(4)
C42 N7 C41 120.6(4)
N1 C1 C2 122.2(2)
C3 C2 C1 119.0(2)
C2 C3 C4 119.1(2)
C3 C4 C5 119.3(2)
N1 C5 C4 121.4(2)
N1 C5 C6 117.57(17)
C4 C5 C6 120.95(19)
N2 C6 C5 110.86(16)
N2 C6 C7 109.03(16)
C5 C6 C7 112.36(16)
C8 C7 C12 118.3(2)
C8 C7 C6 123.21(19)
C12 C7 C6 118.36(19)
C7 C8 C9 120.3(2)
C10 C9 C8 120.3(2)
C11 C10 C9 119.8(2)
C10 C11 C12 120.6(3)
C11 C12 C7 120.7(2)
N2 C13 C14 114.06(15)
C15 C14 C19 119.03(18)
C15 C14 C13 120.36(18)
C19 C14 C13 120.42(18)
C16 C15 C14 122.0(2)
C17 C16 C15 118.8(2)
C16 C17 C18 120.9(2)
C17 C18 C19 120.9(2)
O1 C19 C18 121.68(17)
O1 C19 C14 119.96(16)
C18 C19 C14 118.34(18)
N3 C20 C21 123.1(2)
C22 C21 C20 117.7(2)
C21 C22 C23 120.1(2)
C24 C23 C22 119.0(2)
N3 C24 C23 121.68(19)
N3 C24 C25 116.94(17)
C23 C24 C25 121.37(18)
N4 C25 C24 110.02(15)
N4 C25 C26 110.78(17)
C24 C25 C26 112.42(17)
C31 C26 C27 118.8(2)
C31 C26 C25 122.92(19)
C27 C26 C25 118.3(2)
C28 C27 C26 120.3(3)
C29 C28 C27 120.7(3)
C28 C29 C30 119.8(3)
C29 C30 C31 120.4(3)
C26 C31 C30 120.1(3)
N4 C32 C33 112.38(16)
C34 C33 C38 118.6(2)
C34 C33 C32 120.4(2)
C38 C33 C32 120.99(19)
C35 C34 C33 122.1(3)
C36 C35 C34 118.8(2)
C35 C36 C37 120.9(3)
C36 C37 C38 121.0(2)
O2 C38 C37 121.6(2)
O2 C38 C33 119.86(19)
C37 C38 C33 118.6(2)
N5 C39 O3 176.0(3)
N6 C40 O4 179.5(4)
O5 C43 N7 120.4(5)

loop_
_geom_bond_atom_site_label_1
_geom_bond_atom_site_label_2
_geom_bond_distance
Zn1 O2 2.1059(14)
Zn1 O1 2.1307(12)
Zn1 N3 2.1409(15)
Zn1 N2 2.1543(17)
Zn1 N1 2.1568(16)
Zn1 N4 2.1581(16)
Zn1 Zn2 3.0958(3)
Zn2 N6 1.914(2)
Zn2 N5 1.931(2)
Zn2 O2 1.9910(14)
Zn2 O1 1.9915(13)
O1 C19 1.339(2)
O2 C38 1.345(2)
O3 C39 1.190(3)
O4 C40 1.182(3)
O5 C43 1.273(6)
N1 C5 1.336(3)
N1 C1 1.345(3)
N2 C6 1.492(3)
N2 C13 1.498(2)
N3 C24 1.341(2)
N3 C20 1.347(2)
N4 C25 1.490(2)
N4 C32 1.497(3)
N5 C39 1.131(3)
N6 C40 1.129(3)
N7 C43 1.322(5)
N7 C42 1.448(6)
N7 C41 1.465(5)
C1 C2 1.376(3)
C2 C3 1.373(3)
C3 C4 1.377(3)
C4 C5 1.389(3)
C5 C6 1.510(3)
C6 C7 1.527(3)
C7 C8 1.378(3)
C7 C12 1.379(3)
C8 C9 1.391(3)
C9 C10 1.363(4)
C10 C11 1.355(4)
C11 C12 1.379(4)
C13 C14 1.503(3)
C14 C15 1.389(3)
C14 C19 1.405(3)
C15 C16 1.380(3)
C16 C17 1.372(3)
C17 C18 1.380(3)
C18 C19 1.401(3)
C20 C21 1.377(3)
C21 C22 1.375(4)
C22 C23 1.381(3)
C23 C24 1.377(3)
C24 C25 1.514(3)
C25 C26 1.517(3)
C26 C31 1.389(3)
C26 C27 1.389(3)
C27 C28 1.389(4)
C28 C29 1.363(5)
C29 C30 1.376(5)
C30 C31 1.393(4)
C32 C33 1.497(3)
C33 C34 1.398(3)
C33 C38 1.405(3)
C34 C35 1.376(4)
C35 C36 1.373(4)
C36 C37 1.378(3)
C37 C38 1.398(3)
